data_4309057
loop_
_publ_author_name
'Zhihua Yan'
'Cynthia S. Day'
'Abdessadek Lachgar'

_publ_contact_author_address
; 
Department of Chemistry 
Wake Forest University 
Winston-Salem, N.C. 27109 
U.S.A. 
;
_publ_contact_author_email lachgar@wfu.edu
_publ_contact_author_fax '336 758 4656'
_publ_contact_author_name 'Abdessadek Lachgar'
_publ_contact_author_phone '336 758 4676'
_publ_section_title
;
The First Coordination Polymers and Hydrogen Bonded Networks Containing
Octahedral Nb6 Clusters and Alkaline Earth Metal Complexes
;
_journal_name_full 'Inorganic Chemistry'
_journal_page_first 4499
_journal_page_last 4505
_journal_paper_doi 10.1021/ic048453i
_journal_volume 44
_journal_year 2005
_chemical_formula_sum 'C78 H64 Ca2 Cl12 N18 Nb6 O8'
_chemical_formula_weight 2444.49
_chemical_name_systematic
; 
 ? 
;
_space_group_IT_number 2
_symmetry_cell_setting triclinic
_symmetry_space_group_name_Hall '-P 1'
_symmetry_space_group_name_H-M 'P -1'
_atom_sites_solution_hydrogens geom
_atom_sites_solution_primary direct
_atom_sites_solution_secondary difmap
_audit_creation_method SHELXL-97
_cell_angle_alpha 69.933(6)
_cell_angle_beta 68.607(6)
_cell_angle_gamma 63.522(5)
_cell_formula_units_Z 1
_cell_length_a 12.609(4)
_cell_length_b 13.262(4)
_cell_length_c 16.645(5)
_cell_measurement_reflns_used 8483
_cell_measurement_temperature 100(2)
_cell_measurement_theta_max 33.04
_cell_measurement_theta_min 2.43
_cell_volume 2264.7(12)
_computing_cell_refinement 'Bruker SMART'
_computing_data_collection 'Bruker SMART'
_computing_data_reduction 'Bruker SAINT'
_computing_molecular_graphics 'Bruker SHELXTL'
_computing_publication_material 'Bruker SHELXTL'
_computing_structure_refinement 'SHELXL-97 (Sheldrick, 1997)'
_computing_structure_solution 'SHELXS-97 (Sheldrick, 1990)'
_diffrn_ambient_temperature 100(2)
_diffrn_measured_fraction_theta_full 0.909
_diffrn_measured_fraction_theta_max 0.909
_diffrn_measurement_device_type 'CCD area detector'
_diffrn_measurement_method 'phi and omega scans'
_diffrn_radiation_monochromator graphite
_diffrn_radiation_source 'fine-focus sealed tube'
_diffrn_radiation_type MoK\a
_diffrn_radiation_wavelength 0.71073
_diffrn_reflns_av_R_equivalents 0.0293
_diffrn_reflns_av_sigmaI/netI 0.0501
_diffrn_reflns_limit_h_max 19
_diffrn_reflns_limit_h_min -19
_diffrn_reflns_limit_k_max 20
_diffrn_reflns_limit_k_min -19
_diffrn_reflns_limit_l_max 25
_diffrn_reflns_limit_l_min -25
_diffrn_reflns_number 29803
_diffrn_reflns_theta_full 33.09
_diffrn_reflns_theta_max 33.09
_diffrn_reflns_theta_min 2.43
_exptl_absorpt_coefficient_mu 1.265
_exptl_absorpt_correction_T_max 1
_exptl_absorpt_correction_T_min 0.8052
_exptl_absorpt_correction_type multi-scan
_exptl_crystal_colour Black
_exptl_crystal_density_diffrn 1.792
_exptl_crystal_density_meas 0
_exptl_crystal_density_method 'not measured'
_exptl_crystal_F_000 1212
_exptl_crystal_size_max 0.165
_exptl_crystal_size_mid 0.16
_exptl_crystal_size_min 0.06
_refine_diff_density_max 1.540
_refine_diff_density_min -1.065
_refine_diff_density_rms 0.149
_refine_ls_extinction_method none
_refine_ls_goodness_of_fit_ref 1.148
_refine_ls_hydrogen_treatment mixed
_refine_ls_matrix_type full
_refine_ls_number_parameters 559
_refine_ls_number_reflns 15632
_refine_ls_number_restraints 0
_refine_ls_restrained_S_all 1.148
_refine_ls_R_factor_all 0.0603
_refine_ls_R_factor_gt 0.0501
_refine_ls_shift/su_max 0.001
_refine_ls_shift/su_mean 0.000
_refine_ls_structure_factor_coef Fsqd
_refine_ls_weighting_details 'calc w=1/[\s^2^(Fo^2^)+(0.0324P)^2^+4.1526P] where P=(Fo^2^+2Fc^2^)/3'
_refine_ls_weighting_scheme calc
_refine_ls_wR_factor_gt 0.0991
_refine_ls_wR_factor_ref 0.1025
_reflns_number_gt 13546
_reflns_number_total 15632
_reflns_threshold_expression >2sigma(I)
_cod_data_source_file ic048453isi20041104_095046_3.cif
_cod_data_source_block 2
_cod_depositor_comments
;
The following automatic conversions were performed:
'_symmetry_cell_setting' value 'Triclinic' changed to 'triclinic'
according to '/home/saulius/struct/CIF-dictionaries/cif_core.dic'
dictionary named 'cif_core.dic' version 2.4.1 from 2010-06-29.

Automatic conversion script
Id: cif_fix_enum 1527 2010-12-29 10:47:43Z saulius 
;
_cod_database_code 4309057

loop_
_symmetry_equiv_pos_as_xyz
'x, y, z'
'-x, -y, -z'

loop_
_atom_site_label
_atom_site_type_symbol
_atom_site_fract_x
_atom_site_fract_y
_atom_site_fract_z
_atom_site_U_iso_or_equiv
_atom_site_adp_type
_atom_site_occupancy
_atom_site_symmetry_multiplicity
_atom_site_calc_flag
_atom_site_refinement_flags
_atom_site_disorder_assembly
_atom_site_disorder_group
Nb1 Nb -0.15715(2) 0.11946(2) 0.959212(17) 0.00896(5) Uani 1 1 d . . .
Nb2 Nb 0.09226(2) 0.11021(2) 0.924848(17) 0.00907(5) Uani 1 1 d . . .
Nb3 Nb 0.05462(2) -0.07372(2) 0.893860(17) 0.00908(5) Uani 1 1 d . . .
Cl1 Cl -0.24894(6) 0.22728(6) 1.07792(5) 0.01330(13) Uani 1 1 d . . .
Cl2 Cl -0.07462(7) 0.27083(6) 0.86239(5) 0.01381(13) Uani 1 1 d . . .
Cl3 Cl -0.11911(7) 0.05231(6) 0.82719(5) 0.01375(13) Uani 1 1 d . . .
Cl4 Cl -0.29262(6) 0.00924(6) 1.04103(5) 0.01321(13) Uani 1 1 d . . .
Cl5 Cl 0.17278(7) 0.04395(6) 0.78564(5) 0.01331(13) Uani 1 1 d . . .
Cl6 Cl 0.04278(7) 0.21832(6) 1.03587(5) 0.01370(13) Uani 1 1 d . . .
N1 N -0.4203(3) 0.3233(3) 0.9005(2) 0.0234(6) Uani 1 1 d . . .
C1 C -0.3315(3) 0.2527(3) 0.9182(2) 0.0147(5) Uani 1 1 d . . .
N2 N 0.2440(3) 0.2945(3) 0.8017(2) 0.0258(6) Uani 1 1 d . . .
C2 C 0.1947(3) 0.2308(3) 0.8426(2) 0.0165(6) Uani 1 1 d . . .
N3 N 0.1412(3) -0.2077(2) 0.72559(19) 0.0189(5) Uani 1 1 d . . .
C3 C 0.1146(3) -0.1580(3) 0.7791(2) 0.0131(5) Uani 1 1 d . . .
Ca1 Ca 0.12036(5) -0.35390(5) 0.68170(4) 0.01188(11) Uani 1 1 d . . .
N1A N 0.1536(2) -0.3187(2) 0.51506(17) 0.0155(5) Uani 1 1 d . . .
N2A N 0.3318(2) -0.3533(2) 0.58784(18) 0.0148(5) Uani 1 1 d . . .
C1A C 0.0678(3) -0.3041(3) 0.4794(2) 0.0210(6) Uani 1 1 d . . .
H1A H -0.0116 -0.2974 0.5169 0.025 Uiso 1 1 calc R . .
C2A C 0.0879(3) -0.2979(3) 0.3893(2) 0.0243(7) Uani 1 1 d . . .
H2A H 0.0236 -0.2872 0.3668 0.029 Uiso 1 1 calc R . .
C3A C 0.2025(3) -0.3074(3) 0.3343(2) 0.0220(7) Uani 1 1 d . . .
H3A H 0.2181 -0.3033 0.2731 0.026 Uiso 1 1 calc R . .
C4A C 0.2965(3) -0.3232(3) 0.3692(2) 0.0173(6) Uani 1 1 d . . .
C5A C 0.4176(3) -0.3319(3) 0.3158(2) 0.0227(7) Uani 1 1 d . . .
H5A H 0.4372 -0.3292 0.2545 0.027 Uiso 1 1 calc R . .
C6A C 0.5033(3) -0.3437(3) 0.3514(2) 0.0231(7) Uani 1 1 d . . .
H6A H 0.5821 -0.3469 0.3144 0.028 Uiso 1 1 calc R . .
C7A C 0.4786(3) -0.3515(3) 0.4440(2) 0.0172(6) Uani 1 1 d . . .
C8A C 0.5676(3) -0.3668(3) 0.4838(3) 0.0232(7) Uani 1 1 d . . .
H8A H 0.6480 -0.3722 0.4491 0.028 Uiso 1 1 calc R . .
C9A C 0.5372(3) -0.3737(3) 0.5727(3) 0.0223(7) Uani 1 1 d . . .
H9A H 0.5960 -0.3835 0.6004 0.027 Uiso 1 1 calc R . .
C10A C 0.4178(3) -0.3662(3) 0.6225(2) 0.0189(6) Uani 1 1 d . . .
H10A H 0.3977 -0.3706 0.6841 0.023 Uiso 1 1 calc R . .
C11A C 0.3612(3) -0.3450(2) 0.4993(2) 0.0136(5) Uani 1 1 d . . .
C12A C 0.2676(3) -0.3290(3) 0.4608(2) 0.0149(6) Uani 1 1 d . . .
N1B N -0.0602(2) -0.3666(2) 0.81484(18) 0.0158(5) Uani 1 1 d . . .
N2B N -0.0779(2) -0.1816(2) 0.67390(18) 0.0157(5) Uani 1 1 d . . .
C1B C -0.0556(3) -0.4571(3) 0.8826(2) 0.0210(7) Uani 1 1 d . . .
H1B H 0.0134 -0.5266 0.8767 0.025 Uiso 1 1 calc R . .
C2B C -0.1472(3) -0.4556(3) 0.9627(2) 0.0241(7) Uani 1 1 d . . .
H2B H -0.1404 -0.5230 1.0087 0.029 Uiso 1 1 calc R . .
C3B C -0.2458(3) -0.3558(3) 0.9732(2) 0.0224(7) Uani 1 1 d . . .
H3B H -0.3079 -0.3524 1.0271 0.027 Uiso 1 1 calc R . .
C4B C -0.2545(3) -0.2580(3) 0.9034(2) 0.0187(6) Uani 1 1 d . . .
C5B C -0.3553(3) -0.1503(3) 0.9097(2) 0.0237(7) Uani 1 1 d . . .
H5B H -0.4190 -0.1438 0.9627 0.028 Uiso 1 1 calc R . .
C6B C -0.3610(3) -0.0580(3) 0.8415(3) 0.0242(7) Uani 1 1 d . . .
H6B H -0.4279 0.0130 0.8476 0.029 Uiso 1 1 calc R . .
C7B C -0.2679(3) -0.0649(3) 0.7599(2) 0.0186(6) Uani 1 1 d . . .
C8B C -0.2723(3) 0.0290(3) 0.6872(3) 0.0234(7) Uani 1 1 d . . .
H8B H -0.3387 0.1008 0.6909 0.028 Uiso 1 1 calc R . .
C9B C -0.1804(3) 0.0171(3) 0.6107(3) 0.0224(7) Uani 1 1 d . . .
H9B H -0.1813 0.0802 0.5613 0.027 Uiso 1 1 calc R . .
C10B C -0.0855(3) -0.0908(3) 0.6074(2) 0.0188(6) Uani 1 1 d . . .
H10B H -0.0227 -0.0992 0.5541 0.023 Uiso 1 1 calc R . .
C11B C -0.1679(3) -0.1696(3) 0.7505(2) 0.0146(5) Uani 1 1 d . . .
C12B C -0.1600(3) -0.2681(3) 0.8245(2) 0.0154(6) Uani 1 1 d . . .
N1C N 0.2310(3) -0.8306(3) 0.4928(2) 0.0257(7) Uani 1 1 d . . .
N2C N 0.2214(3) -0.6465(3) 0.3499(2) 0.0239(6) Uani 1 1 d . . .
C1C C 0.2306(4) -0.9224(4) 0.5578(3) 0.0330(9) Uani 1 1 d . . .
H1C H 0.1668 -0.9120 0.6103 0.040 Uiso 1 1 calc R . .
C2C C 0.3169(4) -1.0329(4) 0.5545(3) 0.0304(8) Uani 1 1 d . . .
H2C H 0.3117 -1.0958 0.6031 0.037 Uiso 1 1 calc R . .
C3C C 0.4100(4) -1.0490(3) 0.4791(2) 0.0250(7) Uani 1 1 d . . .
H3C H 0.4717 -1.1233 0.4756 0.030 Uiso 1 1 calc R . .
C4C C 0.4138(3) -0.9551(3) 0.4069(2) 0.0191(6) Uani 1 1 d . . .
C5C C 0.5071(3) -0.9667(3) 0.3259(3) 0.0229(7) Uani 1 1 d . . .
H5C H 0.5711 -1.0394 0.3205 0.028 Uiso 1 1 calc R . .
C6C C 0.5050(3) -0.8751(3) 0.2569(2) 0.0229(7) Uani 1 1 d . . .
H6C H 0.5683 -0.8843 0.2039 0.027 Uiso 1 1 calc R . .
C7C C 0.4091(3) -0.7644(3) 0.2623(2) 0.0193(6) Uani 1 1 d . . .
C8C C 0.4028(3) -0.6690(3) 0.1902(3) 0.0255(7) Uani 1 1 d . . .
H8C H 0.4644 -0.6757 0.1362 0.031 Uiso 1 1 calc R . .
C9C C 0.3061(4) -0.5659(3) 0.1989(3) 0.0294(8) Uani 1 1 d . . .
H9C H 0.2992 -0.5006 0.1511 0.035 Uiso 1 1 calc R . .
C10C C 0.2188(4) -0.5598(3) 0.2796(3) 0.0280(8) Uani 1 1 d . . .
H10C H 0.1524 -0.4883 0.2847 0.034 Uiso 1 1 calc R . .
C11C C 0.3164(3) -0.7489(3) 0.3413(2) 0.0185(6) Uani 1 1 d . . .
C12C C 0.3197(3) -0.8460(3) 0.4163(2) 0.0182(6) Uani 1 1 d . . .
O1 O 0.2295(2) -0.4835(2) 0.78654(16) 0.0192(5) Uani 1 1 d . . .
H11 H 0.2368 -0.5431 0.7940 0.023 Uiso 1 1 d . . .
H12 H 0.2780 -0.4816 0.8054 0.023 Uiso 1 1 d . . .
O2 O 0.1277(2) -0.5278(2) 0.66567(17) 0.0234(5) Uani 1 1 d . . .
H21 H 0.1229 -0.5429 0.6296 0.028 Uiso 1 1 d . . .
H22 H 0.1508 -0.5971 0.7008 0.028 Uiso 1 1 d . . .
O3 O 0.3928(2) -0.4713(2) 0.84874(19) 0.0248(5) Uani 1 1 d . . .
H31 H 0.4477 -0.5353 0.8634 0.030 Uiso 1 1 d . . .
H32 H 0.3839 -0.4310 0.8825 0.030 Uiso 1 1 d . . .
O4 O 0.1287(3) -0.5919(3) 0.5260(2) 0.0412(8) Uani 1 1 d . . .
H41 H 0.1124 -0.5468 0.4784 0.049 Uiso 1 1 d . . .
H42 H 0.1536 -0.6407 0.4986 0.049 Uiso 1 1 d . . .

loop_
_atom_site_aniso_label
_atom_site_aniso_U_11
_atom_site_aniso_U_22
_atom_site_aniso_U_33
_atom_site_aniso_U_23
_atom_site_aniso_U_13
_atom_site_aniso_U_12
Nb1 0.00802(11) 0.00830(10) 0.00975(11) -0.00119(8) -0.00330(8) -0.00204(8)
Nb2 0.00919(11) 0.00818(10) 0.00953(11) -0.00059(8) -0.00232(8) -0.00392(9)
Nb3 0.00936(11) 0.00914(10) 0.00901(11) -0.00251(8) -0.00242(8) -0.00312(9)
Cl1 0.0115(3) 0.0118(3) 0.0152(3) -0.0055(2) -0.0033(2) -0.0012(2)
Cl2 0.0138(3) 0.0102(3) 0.0153(3) 0.0018(2) -0.0057(2) -0.0043(2)
Cl3 0.0144(3) 0.0149(3) 0.0130(3) -0.0033(2) -0.0066(2) -0.0035(3)
Cl4 0.0099(3) 0.0135(3) 0.0163(3) -0.0020(2) -0.0034(2) -0.0051(2)
Cl5 0.0139(3) 0.0150(3) 0.0100(3) -0.0020(2) -0.0010(2) -0.0064(3)
Cl6 0.0157(3) 0.0121(3) 0.0161(3) -0.0041(2) -0.0038(3) -0.0069(3)
N1 0.0187(14) 0.0226(14) 0.0256(15) -0.0036(12) -0.0092(12) -0.0030(12)
C1 0.0158(14) 0.0165(13) 0.0122(13) -0.0019(11) -0.0042(11) -0.0065(11)
N2 0.0227(15) 0.0203(14) 0.0309(17) 0.0009(12) -0.0043(13) -0.0117(12)
C2 0.0148(14) 0.0153(13) 0.0190(15) -0.0028(11) -0.0034(11) -0.0064(11)
N3 0.0162(13) 0.0205(13) 0.0224(14) -0.0092(11) -0.0036(11) -0.0065(11)
C3 0.0123(13) 0.0163(13) 0.0122(13) -0.0057(11) -0.0025(10) -0.0051(11)
Ca1 0.0112(3) 0.0123(2) 0.0122(3) -0.0034(2) -0.0024(2) -0.0043(2)
N1A 0.0136(12) 0.0183(12) 0.0134(12) -0.0036(10) -0.0040(9) -0.0041(10)
N2A 0.0132(12) 0.0144(11) 0.0166(12) -0.0045(10) -0.0023(10) -0.0052(10)
C1A 0.0152(15) 0.0260(17) 0.0217(16) -0.0080(13) -0.0052(12) -0.0050(13)
C2A 0.0248(18) 0.0300(18) 0.0212(16) -0.0067(14) -0.0115(14) -0.0075(15)
C3A 0.0301(19) 0.0204(15) 0.0135(14) -0.0036(12) -0.0061(13) -0.0072(14)
C4A 0.0195(15) 0.0124(13) 0.0146(14) -0.0031(11) -0.0012(11) -0.0037(11)
C5A 0.0290(18) 0.0168(15) 0.0158(15) -0.0047(12) 0.0031(13) -0.0089(13)
C6A 0.0209(17) 0.0174(15) 0.0222(16) -0.0068(13) 0.0065(13) -0.0072(13)
C7A 0.0139(14) 0.0115(13) 0.0229(16) -0.0048(11) -0.0002(12) -0.0047(11)
C8A 0.0117(14) 0.0198(15) 0.0338(19) -0.0093(14) 0.0015(13) -0.0053(12)
C9A 0.0125(15) 0.0199(15) 0.0343(19) -0.0055(14) -0.0069(13) -0.0051(12)
C10A 0.0173(15) 0.0209(15) 0.0213(16) -0.0028(12) -0.0065(12) -0.0095(12)
C11A 0.0122(13) 0.0103(12) 0.0166(14) -0.0029(10) -0.0014(11) -0.0044(10)
C12A 0.0147(14) 0.0116(12) 0.0162(14) -0.0019(11) -0.0016(11) -0.0055(11)
N1B 0.0132(12) 0.0161(12) 0.0157(12) -0.0021(10) -0.0019(10) -0.0056(10)
N2B 0.0144(12) 0.0158(12) 0.0174(12) -0.0032(10) -0.0052(10) -0.0053(10)
C1B 0.0195(16) 0.0190(15) 0.0212(16) -0.0011(12) -0.0042(13) -0.0073(13)
C2B 0.0223(17) 0.0279(18) 0.0183(16) 0.0028(13) -0.0039(13) -0.0127(15)
C3B 0.0166(15) 0.0313(18) 0.0169(15) -0.0043(13) -0.0005(12) -0.0105(14)
C4B 0.0146(14) 0.0239(16) 0.0187(15) -0.0068(13) -0.0048(12) -0.0057(12)
C5B 0.0153(15) 0.0303(18) 0.0226(17) -0.0135(14) 0.0006(13) -0.0044(14)
C6B 0.0161(16) 0.0211(16) 0.0313(19) -0.0124(14) -0.0028(14) -0.0007(13)
C7B 0.0120(14) 0.0194(15) 0.0260(16) -0.0088(13) -0.0046(12) -0.0045(12)
C8B 0.0170(16) 0.0144(14) 0.039(2) -0.0055(14) -0.0095(14) -0.0037(12)
C9B 0.0179(16) 0.0143(14) 0.0322(19) 0.0019(13) -0.0116(14) -0.0045(12)
C10B 0.0157(15) 0.0178(14) 0.0217(16) -0.0016(12) -0.0057(12) -0.0063(12)
C11B 0.0133(14) 0.0155(13) 0.0182(14) -0.0056(11) -0.0043(11) -0.0062(11)
C12B 0.0138(14) 0.0182(14) 0.0166(14) -0.0053(11) -0.0042(11) -0.0064(11)
N1C 0.0185(14) 0.0364(17) 0.0185(14) -0.0087(13) -0.0072(11) -0.0029(13)
N2C 0.0224(15) 0.0198(14) 0.0309(16) -0.0089(12) -0.0101(13) -0.0036(12)
C1C 0.0255(19) 0.050(3) 0.0155(16) -0.0041(16) -0.0055(14) -0.0085(18)
C2C 0.030(2) 0.038(2) 0.0234(18) 0.0059(16) -0.0134(16) -0.0161(17)
C3C 0.0265(18) 0.0226(16) 0.0255(18) 0.0006(14) -0.0126(15) -0.0080(14)
C4C 0.0146(15) 0.0201(15) 0.0242(16) -0.0048(13) -0.0088(12) -0.0047(12)
C5C 0.0167(16) 0.0181(15) 0.0311(19) -0.0084(14) -0.0057(13) -0.0019(12)
C6C 0.0130(15) 0.0256(17) 0.0256(17) -0.0070(14) -0.0014(13) -0.0050(13)
C7C 0.0150(15) 0.0199(15) 0.0251(17) -0.0041(13) -0.0067(12) -0.0076(12)
C8C 0.0220(17) 0.0265(17) 0.0298(19) 0.0001(15) -0.0073(14) -0.0144(15)
C9C 0.031(2) 0.0209(17) 0.040(2) 0.0032(15) -0.0155(17) -0.0138(15)
C10C 0.028(2) 0.0165(15) 0.042(2) -0.0068(15) -0.0157(17) -0.0042(14)
C11C 0.0182(15) 0.0184(14) 0.0222(16) -0.0075(12) -0.0070(12) -0.0057(12)
C12C 0.0160(15) 0.0237(15) 0.0183(15) -0.0067(12) -0.0078(12) -0.0059(12)
O1 0.0198(12) 0.0146(10) 0.0260(12) -0.0009(9) -0.0115(10) -0.0066(9)
O2 0.0320(14) 0.0171(11) 0.0248(13) -0.0054(10) -0.0102(11) -0.0089(10)
O3 0.0234(13) 0.0173(11) 0.0378(15) -0.0088(10) -0.0186(11) -0.0003(10)
O4 0.051(2) 0.060(2) 0.0305(16) -0.0215(15) -0.0023(14) -0.0329(18)

loop_
_atom_type_symbol
_atom_type_description
_atom_type_scat_dispersion_real
_atom_type_scat_dispersion_imag
_atom_type_scat_source
C C 0.0033 0.0016 'International Tables Vol C Tables 4.2.6.8 and 6.1.1.4'
H H 0.0000 0.0000 'International Tables Vol C Tables 4.2.6.8 and 6.1.1.4'
N N 0.0061 0.0033 'International Tables Vol C Tables 4.2.6.8 and 6.1.1.4'
O O 0.0106 0.0060 'International Tables Vol C Tables 4.2.6.8 and 6.1.1.4'
Cl Cl 0.1484 0.1585 'International Tables Vol C Tables 4.2.6.8 and 6.1.1.4'
Ca Ca 0.2262 0.3064 'International Tables Vol C Tables 4.2.6.8 and 6.1.1.4'
Nb Nb -2.0727 0.6215 'International Tables Vol C Tables 4.2.6.8 and 6.1.1.4'

loop_
_geom_angle_atom_site_label_1
_geom_angle_atom_site_label_2
_geom_angle_atom_site_label_3
_geom_angle
_geom_angle_site_symmetry_1
_geom_angle_site_symmetry_3
_geom_angle_publ_flag
C1 Nb1 Cl3 83.44(8) . . ?
C1 Nb1 Cl4 81.53(8) . . ?
Cl3 Nb1 Cl4 88.59(3) . . ?
C1 Nb1 Cl1 80.03(8) . . ?
Cl3 Nb1 Cl1 163.47(3) . . ?
Cl4 Nb1 Cl1 88.92(3) . . ?
C1 Nb1 Cl2 81.88(8) . . ?
Cl3 Nb1 Cl2 88.76(3) . . ?
Cl4 Nb1 Cl2 163.39(3) . . ?
Cl1 Nb1 Cl2 88.97(3) . . ?
C1 Nb1 Nb2 135.08(8) . 2_557 ?
Cl3 Nb1 Nb2 95.77(3) . 2_557 ?
Cl4 Nb1 Nb2 53.58(2) . 2_557 ?
Cl1 Nb1 Nb2 95.88(3) . 2_557 ?
Cl2 Nb1 Nb2 143.02(2) . 2_557 ?
C1 Nb1 Nb3 136.98(8) . . ?
Cl3 Nb1 Nb3 53.54(2) . . ?
Cl4 Nb1 Nb3 95.85(3) . . ?
Cl1 Nb1 Nb3 142.99(2) . . ?
Cl2 Nb1 Nb3 95.74(3) . . ?
Nb2 Nb1 Nb3 59.70(2) 2_557 . ?
C1 Nb1 Nb3 133.64(8) . 2_557 ?
Cl3 Nb1 Nb3 142.92(2) . 2_557 ?
Cl4 Nb1 Nb3 96.06(3) . 2_557 ?
Cl1 Nb1 Nb3 53.61(2) . 2_557 ?
Cl2 Nb1 Nb3 95.92(3) . 2_557 ?
Nb2 Nb1 Nb3 59.720(16) 2_557 2_557 ?
Nb3 Nb1 Nb3 89.38(2) . 2_557 ?
C1 Nb1 Nb2 135.45(8) . . ?
Cl3 Nb1 Nb2 95.99(2) . . ?
Cl4 Nb1 Nb2 143.00(2) . . ?
Cl1 Nb1 Nb2 95.81(2) . . ?
Cl2 Nb1 Nb2 53.603(19) . . ?
Nb2 Nb1 Nb2 89.422(14) 2_557 . ?
Nb3 Nb1 Nb2 59.685(19) . . ?
Nb3 Nb1 Nb2 59.511(16) 2_557 . ?
C2 Nb2 Cl6 81.14(9) . . ?
C2 Nb2 Cl5 81.35(9) . . ?
Cl6 Nb2 Cl5 162.46(3) . . ?
C2 Nb2 Cl4 80.71(9) . 2_557 ?
Cl6 Nb2 Cl4 88.99(3) . 2_557 ?
Cl5 Nb2 Cl4 89.08(3) . 2_557 ?
C2 Nb2 Cl2 81.52(9) . . ?
Cl6 Nb2 Cl2 88.44(3) . . ?
Cl5 Nb2 Cl2 88.09(3) . . ?
Cl4 Nb2 Cl2 162.23(3) 2_557 . ?
C2 Nb2 Nb3 134.91(8) . 2_557 ?
Cl6 Nb2 Nb3 53.78(3) . 2_557 ?
Cl5 Nb2 Nb3 143.74(2) . 2_557 ?
Cl4 Nb2 Nb3 96.18(3) 2_557 2_557 ?
Cl2 Nb2 Nb3 96.46(3) . 2_557 ?
C2 Nb2 Nb3 135.13(8) . . ?
Cl6 Nb2 Nb3 143.73(2) . . ?
Cl5 Nb2 Nb3 53.78(2) . . ?
Cl4 Nb2 Nb3 96.46(3) 2_557 . ?
Cl2 Nb2 Nb3 95.99(3) . . ?
Nb3 Nb2 Nb3 89.959(19) 2_557 . ?
C2 Nb2 Nb1 134.28(8) . 2_557 ?
Cl6 Nb2 Nb1 96.47(3) . 2_557 ?
Cl5 Nb2 Nb1 96.38(3) . 2_557 ?
Cl4 Nb2 Nb1 53.565(19) 2_557 2_557 ?
Cl2 Nb2 Nb1 144.20(2) . 2_557 ?
Nb3 Nb2 Nb1 60.160(14) 2_557 2_557 ?
Nb3 Nb2 Nb1 60.26(2) . 2_557 ?
C2 Nb2 Nb1 135.14(8) . . ?
Cl6 Nb2 Nb1 95.89(2) . . ?
Cl5 Nb2 Nb1 95.86(2) . . ?
Cl4 Nb2 Nb1 144.14(2) 2_557 . ?
Cl2 Nb2 Nb1 53.63(2) . . ?
Nb3 Nb2 Nb1 60.199(15) 2_557 . ?
Nb3 Nb2 Nb1 59.998(11) . . ?
Nb1 Nb2 Nb1 90.578(14) 2_557 . ?
C3 Nb3 Cl3 81.75(8) . . ?
C3 Nb3 Cl6 80.39(8) . 2_557 ?
Cl3 Nb3 Cl6 88.97(3) . 2_557 ?
C3 Nb3 Cl5 82.37(8) . . ?
Cl3 Nb3 Cl5 88.69(3) . . ?
Cl6 Nb3 Cl5 162.76(3) 2_557 . ?
C3 Nb3 Cl1 80.72(8) . 2_557 ?
Cl3 Nb3 Cl1 162.47(3) . 2_557 ?
Cl6 Nb3 Cl1 88.36(4) 2_557 2_557 ?
Cl5 Nb3 Cl1 88.74(3) . 2_557 ?
C3 Nb3 Nb2 133.98(8) . 2_557 ?
Cl3 Nb3 Nb2 96.04(3) . 2_557 ?
Cl6 Nb3 Nb2 53.60(2) 2_557 2_557 ?
Cl5 Nb3 Nb2 143.64(2) . 2_557 ?
Cl1 Nb3 Nb2 96.29(3) 2_557 2_557 ?
C3 Nb3 Nb2 135.97(8) . . ?
Cl3 Nb3 Nb2 96.41(3) . . ?
Cl6 Nb3 Nb2 143.63(2) 2_557 . ?
Cl5 Nb3 Nb2 53.60(2) . . ?
Cl1 Nb3 Nb2 96.00(3) 2_557 . ?
Nb2 Nb3 Nb2 90.041(19) 2_557 . ?
C3 Nb3 Nb1 135.19(8) . . ?
Cl3 Nb3 Nb1 53.44(2) . . ?
Cl6 Nb3 Nb1 96.33(3) 2_557 . ?
Cl5 Nb3 Nb1 95.98(3) . . ?
Cl1 Nb3 Nb1 144.09(2) 2_557 . ?
Nb2 Nb3 Nb1 60.141(16) 2_557 . ?
Nb2 Nb3 Nb1 60.32(2) . . ?
C3 Nb3 Nb1 134.18(8) . 2_557 ?
Cl3 Nb3 Nb1 144.06(2) . 2_557 ?
Cl6 Nb3 Nb1 95.83(2) 2_557 2_557 ?
Cl5 Nb3 Nb1 96.07(3) . 2_557 ?
Cl1 Nb3 Nb1 53.47(2) 2_557 2_557 ?
Nb2 Nb3 Nb1 60.29(3) 2_557 2_557 ?
Nb2 Nb3 Nb1 60.015(13) . 2_557 ?
Nb1 Nb3 Nb1 90.62(2) . 2_557 ?
Nb1 Cl1 Nb3 72.92(3) . 2_557 ?
Nb2 Cl2 Nb1 72.77(3) . . ?
Nb1 Cl3 Nb3 73.02(3) . . ?
Nb1 Cl4 Nb2 72.85(3) . 2_557 ?
Nb2 Cl5 Nb3 72.62(3) . . ?
Nb2 Cl6 Nb3 72.62(3) . 2_557 ?
N1 C1 Nb1 176.3(3) . . ?
N2 C2 Nb2 178.1(3) . . ?
C3 N3 Ca1 148.1(3) . . ?
N3 C3 Nb3 174.2(3) . . ?
O1 Ca1 O2 81.27(9) . . ?
O1 Ca1 N3 84.39(9) . . ?
O2 Ca1 N3 165.66(10) . . ?
O1 Ca1 N2B 139.15(9) . . ?
O2 Ca1 N2B 116.40(9) . . ?
N3 Ca1 N2B 75.04(9) . . ?
O1 Ca1 N2A 82.99(9) . . ?
O2 Ca1 N2A 101.16(9) . . ?
N3 Ca1 N2A 76.96(9) . . ?
N2B Ca1 N2A 124.46(9) . . ?
O1 Ca1 N1A 136.15(9) . . ?
O2 Ca1 N1A 77.51(9) . . ?
N3 Ca1 N1A 113.48(10) . . ?
N2B Ca1 N1A 84.69(9) . . ?
N2A Ca1 N1A 64.42(9) . . ?
O1 Ca1 N1B 81.14(9) . . ?
O2 Ca1 N1B 85.46(9) . . ?
N3 Ca1 N1B 92.36(10) . . ?
N2B Ca1 N1B 65.18(9) . . ?
N2A Ca1 N1B 161.67(9) . . ?
N1A Ca1 N1B 133.92(9) . . ?
O1 Ca1 H11 13.91(6) . . ?
O2 Ca1 H11 67.42(7) . . ?
N3 Ca1 H11 98.25(8) . . ?
N2B Ca1 H11 143.37(7) . . ?
N2A Ca1 H11 87.30(7) . . ?
N1A Ca1 H11 129.32(7) . . ?
N1B Ca1 H11 79.43(7) . . ?
C1A N1A C12A 117.7(3) . . ?
C1A N1A Ca1 122.4(2) . . ?
C12A N1A Ca1 119.3(2) . . ?
C10A N2A C11A 117.7(3) . . ?
C10A N2A Ca1 122.6(2) . . ?
C11A N2A Ca1 119.6(2) . . ?
N1A C1A C2A 123.6(3) . . ?
N1A C1A H1A 118.2 . . ?
C2A C1A H1A 118.2 . . ?
C3A C2A C1A 118.9(3) . . ?
C3A C2A H2A 120.6 . . ?
C1A C2A H2A 120.6 . . ?
C2A C3A C4A 119.5(3) . . ?
C2A C3A H3A 120.2 . . ?
C4A C3A H3A 120.2 . . ?
C3A C4A C12A 117.5(3) . . ?
C3A C4A C5A 122.8(3) . . ?
C12A C4A C5A 119.7(3) . . ?
C6A C5A C4A 120.8(3) . . ?
C6A C5A H5A 119.6 . . ?
C4A C5A H5A 119.6 . . ?
C5A C6A C7A 121.4(3) . . ?
C5A C6A H6A 119.3 . . ?
C7A C6A H6A 119.3 . . ?
C8A C7A C11A 117.4(3) . . ?
C8A C7A C6A 122.8(3) . . ?
C11A C7A C6A 119.8(3) . . ?
C9A C8A C7A 119.5(3) . . ?
C9A C8A H8A 120.3 . . ?
C7A C8A H8A 120.3 . . ?
C8A C9A C10A 119.1(3) . . ?
C8A C9A H9A 120.4 . . ?
C10A C9A H9A 120.4 . . ?
N2A C10A C9A 123.4(3) . . ?
N2A C10A H10A 118.3 . . ?
C9A C10A H10A 118.3 . . ?
N2A C11A C7A 122.9(3) . . ?
N2A C11A C12A 118.0(3) . . ?
C7A C11A C12A 119.0(3) . . ?
N1A C12A C4A 122.7(3) . . ?
N1A C12A C11A 118.0(3) . . ?
C4A C12A C11A 119.3(3) . . ?
C1B N1B C12B 117.2(3) . . ?
C1B N1B Ca1 124.3(2) . . ?
C12B N1B Ca1 117.5(2) . . ?
C10B N2B C11B 118.0(3) . . ?
C10B N2B Ca1 122.3(2) . . ?
C11B N2B Ca1 117.3(2) . . ?
N1B C1B C2B 123.8(3) . . ?
N1B C1B H1B 118.1 . . ?
C2B C1B H1B 118.1 . . ?
C3B C2B C1B 119.0(3) . . ?
C3B C2B H2B 120.5 . . ?
C1B C2B H2B 120.5 . . ?
C2B C3B C4B 119.2(3) . . ?
C2B C3B H3B 120.4 . . ?
C4B C3B H3B 120.4 . . ?
C3B C4B C12B 118.0(3) . . ?
C3B C4B C5B 122.3(3) . . ?
C12B C4B C5B 119.7(3) . . ?
C6B C5B C4B 120.9(3) . . ?
C6B C5B H5B 119.6 . . ?
C4B C5B H5B 119.6 . . ?
C5B C6B C7B 121.2(3) . . ?
C5B C6B H6B 119.4 . . ?
C7B C6B H6B 119.4 . . ?
C8B C7B C11B 117.6(3) . . ?
C8B C7B C6B 122.6(3) . . ?
C11B C7B C6B 119.8(3) . . ?
C9B C8B C7B 119.9(3) . . ?
C9B C8B H8B 120.0 . . ?
C7B C8B H8B 120.0 . . ?
C8B C9B C10B 118.2(3) . . ?
C8B C9B H9B 120.9 . . ?
C10B C9B H9B 120.9 . . ?
N2B C10B C9B 123.9(3) . . ?
N2B C10B H10B 118.0 . . ?
C9B C10B H10B 118.0 . . ?
N2B C11B C7B 122.2(3) . . ?
N2B C11B C12B 118.7(3) . . ?
C7B C11B C12B 119.1(3) . . ?
N1B C12B C4B 122.7(3) . . ?
N1B C12B C11B 117.9(3) . . ?
C4B C12B C11B 119.4(3) . . ?
C1C N1C C12C 117.9(3) . . ?
C10C N2C C11C 117.0(3) . . ?
N1C C1C C2C 124.5(4) . . ?
N1C C1C H1C 117.7 . . ?
C2C C1C H1C 117.7 . . ?
C3C C2C C1C 118.3(4) . . ?
C3C C2C H2C 120.9 . . ?
C1C C2C H2C 120.9 . . ?
C2C C3C C4C 119.8(4) . . ?
C2C C3C H3C 120.1 . . ?
C4C C3C H3C 120.1 . . ?
C3C C4C C12C 117.5(3) . . ?
C3C C4C C5C 122.5(3) . . ?
C12C C4C C5C 120.0(3) . . ?
C6C C5C C4C 120.7(3) . . ?
C6C C5C H5C 119.7 . . ?
C4C C5C H5C 119.7 . . ?
C5C C6C C7C 121.2(3) . . ?
C5C C6C H6C 119.4 . . ?
C7C C6C H6C 119.4 . . ?
C8C C7C C11C 118.0(3) . . ?
C8C C7C C6C 122.1(3) . . ?
C11C C7C C6C 120.0(3) . . ?
C9C C8C C7C 119.2(4) . . ?
C9C C8C H8C 120.4 . . ?
C7C C8C H8C 120.4 . . ?
C8C C9C C10C 118.4(4) . . ?
C8C C9C H9C 120.8 . . ?
C10C C9C H9C 120.8 . . ?
N2C C10C C9C 124.8(4) . . ?
N2C C10C H10C 117.6 . . ?
C9C C10C H10C 117.6 . . ?
N2C C11C C7C 122.7(3) . . ?
N2C C11C C12C 118.1(3) . . ?
C7C C11C C12C 119.2(3) . . ?
N1C C12C C4C 121.9(3) . . ?
N1C C12C C11C 119.1(3) . . ?
C4C C12C C11C 119.0(3) . . ?
Ca1 O1 H11 115.1(2) . . ?
Ca1 O1 H12 133.0(2) . . ?
H11 O1 H12 108.7(3) . . ?
Ca1 O2 H21 132.1(2) . . ?
Ca1 O2 H22 127.0(2) . . ?
H21 O2 H22 100.1(3) . . ?
H31 O3 H32 104.0(3) . . ?
H41 O4 H42 83.3(3) . . ?

loop_
_geom_bond_atom_site_label_1
_geom_bond_atom_site_label_2
_geom_bond_distance
_geom_bond_site_symmetry_2
_geom_bond_publ_flag
Nb1 C1 2.286(3) . ?
Nb1 Cl3 2.4587(10) . ?
Nb1 Cl4 2.4643(9) . ?
Nb1 Cl1 2.4663(9) . ?
Nb1 Cl2 2.4758(9) . ?
Nb1 Nb2 2.9269(8) 2_557 ?
Nb1 Nb3 2.9274(7) . ?
Nb1 Nb3 2.9342(8) 2_557 ?
Nb1 Nb2 2.9368(10) . ?
Nb2 C2 2.269(3) . ?
Nb2 Cl6 2.4573(9) . ?
Nb2 Cl5 2.4613(10) . ?
Nb2 Cl4 2.4648(10) 2_557 ?
Nb2 Cl2 2.4750(9) . ?
Nb2 Nb3 2.9138(8) 2_557 ?
Nb2 Nb3 2.9181(8) . ?
Nb2 Nb1 2.9269(8) 2_557 ?
Nb3 C3 2.264(3) . ?
Nb3 Cl3 2.4616(9) . ?
Nb3 Cl6 2.4631(9) 2_557 ?
Nb3 Cl5 2.4670(9) . ?
Nb3 Cl1 2.4709(9) 2_557 ?
Nb3 Nb2 2.9138(9) 2_557 ?
Nb3 Nb1 2.9342(8) 2_557 ?
Cl1 Nb3 2.4709(9) 2_557 ?
Cl4 Nb2 2.4648(10) 2_557 ?
Cl6 Nb3 2.4631(9) 2_557 ?
N1 C1 1.154(4) . ?
N2 C2 1.152(4) . ?
N3 C3 1.154(4) . ?
N3 Ca1 2.434(3) . ?
Ca1 O1 2.340(2) . ?
Ca1 O2 2.368(3) . ?
Ca1 N2B 2.535(3) . ?
Ca1 N2A 2.553(3) . ?
Ca1 N1A 2.554(3) . ?
Ca1 N1B 2.555(3) . ?
Ca1 H11 2.7281(8) . ?
N1A C1A 1.328(4) . ?
N1A C12A 1.365(4) . ?
N2A C10A 1.327(4) . ?
N2A C11A 1.360(4) . ?
C1A C2A 1.406(5) . ?
C1A H1A 0.9500 . ?
C2A C3A 1.376(5) . ?
C2A H2A 0.9500 . ?
C3A C4A 1.409(5) . ?
C3A H3A 0.9500 . ?
C4A C12A 1.416(4) . ?
C4A C5A 1.434(5) . ?
C5A C6A 1.340(5) . ?
C5A H5A 0.9500 . ?
C6A C7A 1.432(5) . ?
C6A H6A 0.9500 . ?
C7A C8A 1.409(5) . ?
C7A C11A 1.412(4) . ?
C8A C9A 1.367(5) . ?
C8A H8A 0.9500 . ?
C9A C10A 1.406(5) . ?
C9A H9A 0.9500 . ?
C10A H10A 0.9500 . ?
C11A C12A 1.442(4) . ?
N1B C1B 1.331(4) . ?
N1B C12B 1.360(4) . ?
N2B C10B 1.321(4) . ?
N2B C11B 1.364(4) . ?
C1B C2B 1.409(5) . ?
C1B H1B 0.9500 . ?
C2B C3B 1.364(5) . ?
C2B H2B 0.9500 . ?
C3B C4B 1.406(5) . ?
C3B H3B 0.9500 . ?
C4B C12B 1.413(5) . ?
C4B C5B 1.433(5) . ?
C5B C6B 1.350(5) . ?
C5B H5B 0.9500 . ?
C6B C7B 1.434(5) . ?
C6B H6B 0.9500 . ?
C7B C8B 1.404(5) . ?
C7B C11B 1.409(4) . ?
C8B C9B 1.374(5) . ?
C8B H8B 0.9500 . ?
C9B C10B 1.400(5) . ?
C9B H9B 0.9500 . ?
C10B H10B 0.9500 . ?
C11B C12B 1.451(4) . ?
N1C C1C 1.323(5) . ?
N1C C12C 1.359(4) . ?
N2C C10C 1.328(5) . ?
N2C C11C 1.363(4) . ?
C1C C2C 1.387(6) . ?
C1C H1C 0.9500 . ?
C2C C3C 1.373(6) . ?
C2C H2C 0.9500 . ?
C3C C4C 1.407(5) . ?
C3C H3C 0.9500 . ?
C4C C12C 1.419(5) . ?
C4C C5C 1.432(5) . ?
C5C C6C 1.354(5) . ?
C5C H5C 0.9500 . ?
C6C C7C 1.433(5) . ?
C6C H6C 0.9500 . ?
C7C C8C 1.409(5) . ?
C7C C11C 1.410(5) . ?
C8C C9C 1.377(6) . ?
C8C H8C 0.9500 . ?
C9C C10C 1.393(6) . ?
C9C H9C 0.9500 . ?
C10C H10C 0.9500 . ?
C11C C12C 1.450(5) . ?
O1 H11 0.724(2) . ?
O1 H12 0.795(2) . ?
O2 H21 0.724(2) . ?
O2 H22 0.888(3) . ?
O3 H31 0.847(2) . ?
O3 H32 0.850(2) . ?
O4 H41 0.844(3) . ?
O4 H42 0.801(3) . ?

loop_
_geom_hbond_atom_site_label_D
_geom_hbond_atom_site_label_H
_geom_hbond_atom_site_label_A
_geom_hbond_distance_DH
_geom_hbond_distance_HA
_geom_hbond_distance_DA
_geom_hbond_angle_DHA
_geom_hbond_site_symmetry_A
O1 H11 N2 0.724(2) 2.075(3) 2.794(4) 171.8(2) 1_545
O1 H12 O3 0.795(2) 1.907(2) 2.703(3) 177.96(18) .
O2 H21 O4 0.724(2) 2.009(3) 2.730(4) 174.0(2) .
O3 H31 N1 0.847(2) 1.959(3) 2.804(4) 175.36(19) 1_645
O3 H32 Cl1 0.850(2) 2.63 3.334(3) 140.75(16) 2_557
O4 H42 N2C 0.801(3) 2.322(3) 2.947(4) 135.5(3) .
